data_7238625
loop_
_publ_author_name
'Bardelang, David'
'Giorgi, Michel'
'Hornebecq, Virginie'
'Stepanov, Anatoli'
'Rizzato, Egon'
'Zaman, Md. Badruz'
'Chan, Gordon'
'Ouari, Olivier'
'Tordo, Paul'

_publ_section_title
;
 Perturbation induced formation of a 3D-network of microcrystals producing
 soft materials
;
_journal_issue 13
_journal_name_full 'RSC Advances'
_journal_page_first 5605
_journal_paper_doi 10.1039/c2ra20208e
_journal_volume 2
_journal_year 2012
_chemical_compound_source 'synthesis as described'
_chemical_formula_moiety 'C13.83 H22.67 N1 O3'
_chemical_formula_sum 'C13.83 H22.67 N O3'
_chemical_formula_weight 251
_space_group_IT_number 167
_space_group_name_Hall '-R 3 2"c'
_space_group_name_H-M_alt 'R -3 c :H'
_symmetry_cell_setting trigonal
_symmetry_Int_Tables_number 167
_symmetry_space_group_name_Hall '-R 3 2"c'
_symmetry_space_group_name_H-M 'R -3 c :H'
_atom_sites_solution_hydrogens geom
_atom_sites_solution_primary direct
_atom_sites_solution_secondary difmap
_audit_conform_dict_location ftp://ftp.iucr.org/pub/cif_core.dic
_audit_conform_dict_name cif_core.dic
_audit_conform_dict_version 2.4
_audit_creation_date 2010-04-21T11:35:19-00:00
_audit_creation_method 'WinGX routine CIF_UPDATE'
_cell_angle_alpha 90
_cell_angle_beta 90
_cell_angle_gamma 120
_cell_formula_units_Z 36
_cell_length_a 25.1040(4)
_cell_length_b 25.1040(4)
_cell_length_c 30.000(3)
_cell_measurement_reflns_used 28637
_cell_measurement_temperature 213(2)
_cell_measurement_theta_max 25.96
_cell_measurement_theta_min 2.81
_cell_measurement_wavelength 0.71073
_cell_volume 16373.4(17)
_computing_molecular_graphics 'Ortep-3 for Windows (Farrugia, 1997)'
_computing_publication_material 'WinGX publication routines (Farrugia, 1999)'
_computing_structure_refinement 'SHELXL-97 (Sheldrick, 1997)'
_computing_structure_solution 'SHELXS-97 (Sheldrick, 1990)'
_diffrn_ambient_temperature 213(2)
_diffrn_measured_fraction_theta_full 0.928
_diffrn_measured_fraction_theta_max 0.928
_diffrn_measurement_device_type KappaCCD
_diffrn_measurement_method 'Omega + Phi scan'
_diffrn_radiation_monochromator graphite
_diffrn_radiation_probe x-ray
_diffrn_radiation_type MoK\a
_diffrn_radiation_wavelength 0.71073
_diffrn_reflns_av_R_equivalents 0.051
_diffrn_reflns_av_unetI/netI 0.0328
_diffrn_reflns_limit_h_max 0
_diffrn_reflns_limit_h_min -29
_diffrn_reflns_limit_k_max 30
_diffrn_reflns_limit_k_min -18
_diffrn_reflns_limit_l_max 35
_diffrn_reflns_limit_l_min -18
_diffrn_reflns_number 28637
_diffrn_reflns_theta_full 25.96
_diffrn_reflns_theta_max 25.96
_diffrn_reflns_theta_min 2.81
_exptl_absorpt_coefficient_mu 0.064
_exptl_absorpt_correction_type none
_exptl_crystal_colour orange
_exptl_crystal_density_diffrn 0.916
_exptl_crystal_density_method 'not measured'
_exptl_crystal_description prism
_exptl_crystal_F_000 4920
_exptl_crystal_size_max 0.5
_exptl_crystal_size_mid 0.2
_exptl_crystal_size_min 0.15
_refine_diff_density_max 0.88
_refine_diff_density_min -0.262
_refine_diff_density_rms 0.061
_refine_ls_extinction_method none
_refine_ls_goodness_of_fit_ref 1.055
_refine_ls_hydrogen_treatment constr
_refine_ls_matrix_type full
_refine_ls_number_parameters 192
_refine_ls_number_reflns 3318
_refine_ls_number_restraints 7
_refine_ls_restrained_S_all 1.059
_refine_ls_R_factor_all 0.1084
_refine_ls_R_factor_gt 0.081
_refine_ls_shift/su_max 0
_refine_ls_shift/su_mean 0
_refine_ls_structure_factor_coef Fsqd
_refine_ls_weighting_details 'calc w=1/[\s^2^(Fo^2^)+(0.1504P)^2^+21.9740P] where P=(Fo^2^+2Fc^2^)/3'
_refine_ls_weighting_scheme calc
_refine_ls_wR_factor_gt 0.2304
_refine_ls_wR_factor_ref 0.2575
_reflns_number_gt 2403
_reflns_number_total 3318
_reflns_threshold_expression >2sigma(I)
_cod_data_source_file c2ra20208e.txt
_cod_data_source_block lamb
_cod_original_cell_volume 16373.3(17)
_cod_original_sg_symbol_H-M 'R -3 c'
_cod_database_code 7238625

loop_
_symmetry_equiv_pos_as_xyz
'x, y, z'
'-y, x-y, z'
'-x+y, -x, z'
'x-y, -y, -z+1/2'
'-x, -x+y, -z+1/2'
'y, x, -z+1/2'
'x+2/3, y+1/3, z+1/3'
'-y+2/3, x-y+1/3, z+1/3'
'-x+y+2/3, -x+1/3, z+1/3'
'x-y+2/3, -y+1/3, -z+5/6'
'-x+2/3, -x+y+1/3, -z+5/6'
'y+2/3, x+1/3, -z+5/6'
'x+1/3, y+2/3, z+2/3'
'-y+1/3, x-y+2/3, z+2/3'
'-x+y+1/3, -x+2/3, z+2/3'
'x-y+1/3, -y+2/3, -z+7/6'
'-x+1/3, -x+y+2/3, -z+7/6'
'y+1/3, x+2/3, -z+7/6'
'-x, -y, -z'
'y, -x+y, -z'
'x-y, x, -z'
'-x+y, y, z-1/2'
'x, x-y, z-1/2'
'-y, -x, z-1/2'
'-x+2/3, -y+1/3, -z+1/3'
'y+2/3, -x+y+1/3, -z+1/3'
'x-y+2/3, x+1/3, -z+1/3'
'-x+y+2/3, y+1/3, z-1/6'
'x+2/3, x-y+1/3, z-1/6'
'-y+2/3, -x+1/3, z-1/6'
'-x+1/3, -y+2/3, -z+2/3'
'y+1/3, -x+y+2/3, -z+2/3'
'x-y+1/3, x+2/3, -z+2/3'
'-x+y+1/3, y+2/3, z+1/6'
'x+1/3, x-y+2/3, z+1/6'
'-y+1/3, -x+2/3, z+1/6'

loop_
_atom_site_label
_atom_site_type_symbol
_atom_site_fract_x
_atom_site_fract_y
_atom_site_fract_z
_atom_site_U_iso_or_equiv
_atom_site_adp_type
_atom_site_occupancy
_atom_site_symmetry_multiplicity
_atom_site_calc_flag
_atom_site_refinement_flags
O1 O 0.27311(11) 0.22184(9) 0.01353(7) 0.0700(7) Uani 1 1 d .
O2 O 0.27844(8) 0.04642(8) 0.11776(5) 0.0499(5) Uani 1 1 d .
O3 O 0.35344(7) 0.10314(7) 0.06474(5) 0.0459(5) Uani 1 1 d .
N1 N 0.27548(11) 0.18007(10) 0.03700(7) 0.0528(6) Uani 1 1 d .
C1 C 0.29650(12) 0.09123(11) 0.08316(8) 0.0448(6) Uani 1 1 d .
C2 C 0.24503(12) 0.07106(11) 0.04893(8) 0.0466(6) Uani 1 1 d .
H2A H 0.2068 0.0584 0.0647 0.056 Uiso 1 1 calc R
H2B H 0.2408 0.0354 0.0332 0.056 Uiso 1 1 calc R
C3 C 0.25408(13) 0.11989(12) 0.01462(9) 0.0510(7) Uani 1 1 d .
C4 C 0.31691(15) 0.20261(12) 0.07658(9) 0.0582(8) Uani 1 1 d .
C5 C 0.30624(14) 0.14888(13) 0.10615(9) 0.0557(7) Uani 1 1 d .
H5A H 0.3413 0.1629 0.1259 0.067 Uiso 1 1 calc R
H5B H 0.2705 0.1381 0.1246 0.067 Uiso 1 1 calc R
C6 C 0.29979(17) 0.12793(15) -0.02179(9) 0.0682(9) Uani 1 1 d .
H6A H 0.3042 0.1595 -0.0421 0.102 Uiso 1 1 calc R
H6B H 0.285 0.0899 -0.0377 0.102 Uiso 1 1 calc R
H6C H 0.3389 0.1395 -0.0086 0.102 Uiso 1 1 calc R
C7 C 0.19162(16) 0.10095(15) -0.00638(12) 0.0729(10) Uani 1 1 d .
H7A H 0.164 0.1 0.0162 0.109 Uiso 1 1 calc R
H7B H 0.1751 0.0608 -0.0195 0.109 Uiso 1 1 calc R
H7C H 0.1966 0.1301 -0.029 0.109 Uiso 1 1 calc R
C8 C 0.38337(16) 0.23975(14) 0.06028(12) 0.0759(10) Uani 1 1 d .
H8A H 0.395 0.2127 0.0463 0.114 Uiso 1 1 calc R
H8B H 0.41 0.2598 0.0852 0.114 Uiso 1 1 calc R
H8C H 0.3868 0.2701 0.0392 0.114 Uiso 1 1 calc R
C9 C 0.3001(2) 0.24439(16) 0.10315(13) 0.0860(11) Uani 1 1 d .
H9A H 0.3041 0.2771 0.0844 0.129 Uiso 1 1 calc R
H9B H 0.3272 0.2614 0.1282 0.129 Uiso 1 1 calc R
H9C H 0.2584 0.2208 0.1135 0.129 Uiso 1 1 calc R
C10 C 0.35279(12) 0.04953(12) 0.04760(8) 0.0456(6) Uani 1 1 d .
H10A H 0.3935 0.0607 0.0368 0.055 Uiso 1 1 calc R
H10B H 0.3245 0.0333 0.0227 0.055 Uiso 1 1 calc R
C11 C 0.33336(14) 0.00002(14) 0.0833 0.0432(8) Uani 1 2 d S
C12 C 0.27378(12) -0.01014(11) 0.10371(9) 0.0479(7) Uani 1 1 d .
H12A H 0.241 -0.0298 0.082 0.058 Uiso 1 1 calc R
H12B H 0.2634 -0.0375 0.1291 0.058 Uiso 1 1 calc R
C13 C 0.5980(5) 0.1935(5) 0.0018(5) 0.168(10) Uani 0.33 1 d PG
C14 C 0.5449(6) 0.1732(4) 0.0269(4) 0.124(6) Uani 0.33 1 d PGD
H14 H 0.5402 0.1522 0.0535 0.149 Uiso 0.33 1 calc PR
C15 C 0.4987(5) 0.1842(5) 0.0124(5) 0.136(6) Uani 0.33 1 d PGU
H15 H 0.4631 0.1706 0.0292 0.163 Uiso 0.33 1 calc PR
C16 C 0.5057(6) 0.2155(7) -0.0274(5) 0.188(8) Uani 0.33 1 d PGU
H16 H 0.4748 0.2229 -0.0371 0.225 Uiso 0.33 1 calc PR
C17 C 0.5589(8) 0.2358(7) -0.0525(3) 0.217(13) Uani 0.33 1 d PGU
H17 H 0.5636 0.2568 -0.0791 0.26 Uiso 0.33 1 calc PR
C18 C 0.6051(6) 0.2248(6) -0.0379(4) 0.159(8) Uani 0.33 1 d PGDU
H18 H 0.6406 0.2384 -0.0548 0.19 Uiso 0.33 1 calc PR
C19 C 0.6513(9) 0.1826(10) 0.0154(7) 0.215(14) Uani 0.33 1 d PD
H19A H 0.6706 0.2056 0.0419 0.322 Uiso 0.33 1 calc PR
H19B H 0.6809 0.1958 -0.0083 0.322 Uiso 0.33 1 calc PR
H19C H 0.6353 0.1396 0.021 0.322 Uiso 0.33 1 calc PR

loop_
_atom_site_aniso_label
_atom_site_aniso_U_11
_atom_site_aniso_U_22
_atom_site_aniso_U_33
_atom_site_aniso_U_23
_atom_site_aniso_U_13
_atom_site_aniso_U_12
O1 0.0876(15) 0.0512(12) 0.0753(14) 0.0119(10) -0.0143(11) 0.0378(11)
O2 0.0636(11) 0.0523(10) 0.0407(9) 0.0113(8) 0.0065(8) 0.0343(9)
O3 0.0483(10) 0.0438(9) 0.0434(9) 0.0062(7) 0.0004(7) 0.0214(8)
N1 0.0669(15) 0.0417(12) 0.0525(13) 0.0038(9) -0.0078(11) 0.0292(11)
C1 0.0534(14) 0.0452(13) 0.0376(12) 0.0069(10) 0.0024(11) 0.0260(12)
C2 0.0499(14) 0.0415(13) 0.0489(14) 0.0014(10) -0.0028(11) 0.0232(12)
C3 0.0626(16) 0.0441(14) 0.0482(14) -0.0010(11) -0.0118(12) 0.0280(13)
C4 0.077(2) 0.0444(14) 0.0516(15) -0.0056(12) -0.0148(14) 0.0294(14)
C5 0.0740(19) 0.0549(16) 0.0425(14) -0.0050(12) -0.0074(12) 0.0354(15)
C6 0.098(2) 0.0692(19) 0.0446(15) 0.0065(14) 0.0021(15) 0.0472(18)
C7 0.079(2) 0.0569(18) 0.082(2) -0.0022(16) -0.0325(17) 0.0331(16)
C8 0.073(2) 0.0519(17) 0.081(2) 0.0053(16) -0.0200(17) 0.0156(16)
C9 0.133(3) 0.062(2) 0.075(2) -0.0158(17) -0.017(2) 0.058(2)
C10 0.0476(14) 0.0510(14) 0.0408(13) 0.0038(11) -0.0001(10) 0.0264(12)
C11 0.0447(14) 0.0447(14) 0.0421(17) 0.0034(7) -0.0034(7) 0.0237(16)
C12 0.0488(14) 0.0448(14) 0.0519(14) 0.0106(11) 0.0025(11) 0.0246(12)
C13 0.144(17) 0.074(10) 0.26(3) -0.090(15) -0.031(19) 0.037(11)
C14 0.104(11) 0.065(7) 0.177(16) -0.011(8) 0.046(11) 0.021(7)
C15 0.080(9) 0.066(8) 0.228(18) -0.006(9) 0.039(11) 0.012(7)
C16 0.185(17) 0.123(16) 0.21(2) -0.003(13) 0.047(16) 0.045(15)
C17 0.21(2) 0.34(3) 0.075(10) -0.037(14) -0.001(11) 0.12(2)
C18 0.170(15) 0.107(13) 0.143(16) -0.014(11) 0.065(13) 0.027(12)
C19 0.26(3) 0.138(17) 0.138(16) -0.012(14) 0.01(2) 0.02(2)

loop_
_atom_type_symbol
_atom_type_description
_atom_type_scat_dispersion_real
_atom_type_scat_dispersion_imag
_atom_type_scat_source
C C 0.0033 0.0016 'International Tables Vol C Tables 4.2.6.8 and 6.1.1.4'
H H 0 0 'International Tables Vol C Tables 4.2.6.8 and 6.1.1.4'
N N 0.0061 0.0033 'International Tables Vol C Tables 4.2.6.8 and 6.1.1.4'
O O 0.0106 0.006 'International Tables Vol C Tables 4.2.6.8 and 6.1.1.4'

loop_
_geom_angle_atom_site_label_1
_geom_angle_atom_site_label_2
_geom_angle_atom_site_label_3
_geom_angle
_geom_angle_site_symmetry_1
_geom_angle_site_symmetry_3
C1 O2 C12 113.86(18) . .
C1 O3 C10 113.87(18) . .
O1 N1 C3 116.1(2) . .
O1 N1 C4 115.7(2) . .
C3 N1 C4 125.1(2) . .
O3 C1 O2 109.82(19) . .
O3 C1 C5 108.2(2) . .
O2 C1 C5 105.00(19) . .
O3 C1 C2 113.89(19) . .
O2 C1 C2 110.2(2) . .
C5 C1 C2 109.3(2) . .
C1 C2 C3 115.2(2) . .
N1 C3 C6 108.9(2) . .
N1 C3 C2 110.1(2) . .
C6 C3 C2 112.9(2) . .
N1 C3 C7 107.2(2) . .
C6 C3 C7 109.5(3) . .
C2 C3 C7 108.1(2) . .
N1 C4 C5 110.3(2) . .
N1 C4 C8 108.6(2) . .
C5 C4 C8 112.4(3) . .
N1 C4 C9 107.1(2) . .
C5 C4 C9 108.4(3) . .
C8 C4 C9 109.8(3) . .
C1 C5 C4 117.1(2) . .
O3 C10 C11 111.23(17) . .
C12 C11 C12 109.4(3) . 18_544
C12 C11 C10 110.40(14) . 18_544
C12 C11 C10 107.91(13) 18_544 18_544
C12 C11 C10 107.91(13) . .
C12 C11 C10 110.39(14) 18_544 .
C10 C11 C10 110.9(3) 18_544 .
O2 C12 C11 111.6(2) . .
C14 C13 C18 120 . .
C14 C13 C19 123.2(9) . .
C18 C13 C19 116.8(9) . .
C15 C14 C13 120 . .
C14 C15 C16 120 . .
C15 C16 C17 120 . .
C18 C17 C16 120 . .
C17 C18 C13 120 . .

loop_
_geom_bond_atom_site_label_1
_geom_bond_atom_site_label_2
_geom_bond_distance
_geom_bond_site_symmetry_2
O1 N1 1.289(3) .
O2 C1 1.428(3) .
O2 C12 1.429(3) .
O3 C1 1.418(3) .
O3 C10 1.433(3) .
N1 C3 1.487(3) .
N1 C4 1.491(3) .
C1 C5 1.509(4) .
C1 C2 1.525(3) .
C2 C3 1.528(3) .
C3 C6 1.523(4) .
C3 C7 1.528(4) .
C4 C5 1.522(4) .
C4 C8 1.528(5) .
C4 C9 1.535(4) .
C10 C11 1.525(3) .
C11 C12 1.515(3) .
C11 C12 1.515(3) 18_544
C11 C10 1.525(3) 18_544
C13 C14 1.39 .
C13 C18 1.39 .
C13 C19 1.546(15) .
C14 C15 1.39 .
C15 C16 1.39 .
C16 C17 1.39 .
C17 C18 1.39 .
